data_2210113
loop_
_publ_author_name
'Zeng, Ming-Hua'
'Hu, Yang-Jian'
'Ng, Seik Weng'

_publ_section_title
;<i>trans</i>-Tetrachlorobis{1-[(2,6-diisopropylphenyl)iminiomethyl]-2-naphtholato-\k<i>O</i>}zirconium(IV)
 dichloromethane disolvate
;
_journal_coeditor_code BT2160
_journal_issue 9
_journal_name_full 'Acta Crystallographica Section E'
_journal_page_first m2196
_journal_page_last m2197
_journal_paper_doi 10.1107/S160053680603131X
_journal_volume 62
_journal_year 2006
_chemical_formula_iupac '[Zr Cl4 (C23 H25 N O)2] , 2C H2 Cl2'
_chemical_formula_moiety 'C46 H50 Cl4 N2 O2 Zr , 2C H2 Cl2'
_chemical_formula_sum 'C48 H54 Cl8 N2 O2 Zr'
_chemical_formula_weight 1065.75
_chemical_name_systematic
;
trans-Tetrachlorobis{1-[(2,6-diisopropylphenyl)iminiomethyl]-2-naphtholato-
\kO}zirconium(IV) dichloromethane disolvate
;
_space_group_IT_number 15
_symmetry_cell_setting monoclinic
_symmetry_space_group_name_Hall '-C 2yc'
_symmetry_space_group_name_H-M 'C 1 2/c 1'
_atom_sites_solution_hydrogens geom
_atom_sites_solution_primary direct
_atom_sites_solution_secondary difmap
_audit_creation_method SHELXL97
_cell_angle_alpha 90.00
_cell_angle_beta 107.2860(10)
_cell_angle_gamma 90.00
_cell_formula_units_Z 4
_cell_length_a 17.7000(10)
_cell_length_b 16.8970(10)
_cell_length_c 18.1900(10)
_cell_measurement_reflns_used 5121
_cell_measurement_temperature 295(2)
_cell_measurement_theta_max 25.6
_cell_measurement_theta_min 2.3
_cell_volume 5194.5(5)
_computing_cell_refinement 'SAINT (Bruker, 2004)'
_computing_data_collection 'SMART (Bruker, 2004)'
_computing_data_reduction SAINT
_computing_molecular_graphics 'X-SEED (Barbour, 2001)'
_computing_publication_material SHELXL97
_computing_structure_refinement 'SHELXL97 (Sheldrick, 1997)'
_computing_structure_solution 'SHELXS97 (Sheldrick, 1997)'
_diffrn_ambient_temperature 295(2)
_diffrn_measured_fraction_theta_full 0.98
_diffrn_measured_fraction_theta_max 0.98
_diffrn_measurement_device_type 'Bruker APEXII area-detector'
_diffrn_measurement_method '\f and \w'
_diffrn_radiation_monochromator graphite
_diffrn_radiation_source 'fine-focus sealed tube'
_diffrn_radiation_type MoK\a
_diffrn_radiation_wavelength 0.71073
_diffrn_reflns_av_R_equivalents 0.018
_diffrn_reflns_av_sigmaI/netI 0.025
_diffrn_reflns_limit_h_max 22
_diffrn_reflns_limit_h_min -22
_diffrn_reflns_limit_k_max 21
_diffrn_reflns_limit_k_min -10
_diffrn_reflns_limit_l_max 23
_diffrn_reflns_limit_l_min -22
_diffrn_reflns_number 15120
_diffrn_reflns_theta_full 27.5
_diffrn_reflns_theta_max 27.5
_diffrn_reflns_theta_min 1.9
_diffrn_standards_decay_% 0
_diffrn_standards_interval_count 0
_diffrn_standards_interval_time 0
_diffrn_standards_number 0
_exptl_absorpt_coefficient_mu 0.661
_exptl_absorpt_correction_T_max 0.902
_exptl_absorpt_correction_T_min 0.852
_exptl_absorpt_correction_type multi-scan
_exptl_absorpt_process_details '(SADABS; Sheldrick, 1996)'
_exptl_crystal_colour Yellow
_exptl_crystal_density_diffrn 1.363
_exptl_crystal_density_method 'not measured'
_exptl_crystal_description Block
_exptl_crystal_F_000 2192
_exptl_crystal_size_max 0.25
_exptl_crystal_size_mid 0.20
_exptl_crystal_size_min 0.16
_refine_diff_density_max 0.53
_refine_diff_density_min -0.36
_refine_ls_extinction_method none
_refine_ls_goodness_of_fit_ref 1.02
_refine_ls_hydrogen_treatment mixed
_refine_ls_matrix_type full
_refine_ls_number_parameters 309
_refine_ls_number_reflns 5829
_refine_ls_number_restraints 43
_refine_ls_restrained_S_all 1.09
_refine_ls_R_factor_all 0.068
_refine_ls_R_factor_gt 0.052
_refine_ls_shift/su_max 0.001
_refine_ls_shift/su_mean 0.000
_refine_ls_structure_factor_coef Fsqd
_refine_ls_weighting_details 'calc w = 1/[\s^2^(Fo^2^)+(0.0967P)^2^+2.9123P] where P=(Fo^2^+2Fc^2^)/3'
_refine_ls_weighting_scheme calc
_refine_ls_wR_factor_gt 0.146
_refine_ls_wR_factor_ref 0.161
_reflns_number_gt 4410
_reflns_number_total 5829
_reflns_threshold_expression I>2\s(I)
_cod_data_source_file bt2160.cif
_cod_data_source_block I
_cod_depositor_comments
;
The following automatic conversions were performed:
'_symmetry_cell_setting' value 'Monoclinic' changed to 'monoclinic'
according to '/home/saulius/struct/CIF-dictionaries/cif_core.dic'
dictionary named 'cif_core.dic' version 2.4.1 from 2010-06-29.

Automatic conversion script
Id: cif_fix_enum 1527 2010-12-29 10:47:43Z saulius 

The following automatic conversions were performed:

'_symmetry_cell_setting' value 'Monoclinic' changed to 'monoclinic'
according to /home/saulius/struct/CIF-dictionaries/cif_core.dic
dictionary named 'cif_core.dic' version 2.4.1 from 2010-06-29.

Automatic conversion script
Id: cif_fix_values 1715 2011-07-08 13:25:40Z adriana 
;
_cod_original_cell_volume 5194.6(5)
_cod_original_sg_symbol_H-M 'C 2/c'
_cod_database_code 2210113
_cod_database_fobs_code 2210113

loop_
_symmetry_equiv_pos_as_xyz
'x, y, z'
'x, -y, z+1/2'
'x+1/2, y+1/2, z'
'x+1/2, -y+1/2, z+1/2'
'-x, -y, -z'
'-x, y, -z-1/2'
'-x+1/2, -y+1/2, -z'
'-x+1/2, y+1/2, -z-1/2'

loop_
_atom_site_type_symbol
_atom_site_label
_atom_site_fract_x
_atom_site_fract_y
_atom_site_fract_z
_atom_site_U_iso_or_equiv
_atom_site_adp_type
_atom_site_calc_flag
_atom_site_refinement_flags
_atom_site_occupancy
_atom_site_disorder_assembly
_atom_site_disorder_group
Zr Zr1 0.2500 0.2500 0.5000 0.0560(2) Uani d S 1 . .
Cl Cl1 0.17909(8) 0.34234(7) 0.55970(7) 0.1043(4) Uani d . 1 . .
Cl Cl2 0.36778(6) 0.33501(7) 0.54233(6) 0.1013(4) Uani d . 1 . .
Cl Cl3 0.2228(3) 0.6999(3) 0.3078(3) 0.1570(10) Uani d PDU 0.730(10) A 1
Cl Cl4 0.0685(3) 0.7432(5) 0.2146(4) 0.295(4) Uani d PDU 0.730(10) A 1
Cl Cl3' 0.1842(9) 0.6919(5) 0.3192(5) 0.141(3) Uani d PDU 0.270(10) A 2
Cl Cl4' 0.1058(9) 0.8132(7) 0.2206(8) 0.242(7) Uani d PDU 0.270(10) A 2
O O1 0.21660(10) 0.31720(10) 0.40120(10) 0.0605(5) Uani d . 1 . .
N N1 0.26290(10) 0.47010(10) 0.40780(10) 0.0516(5) Uani d D 1 . .
C C1 0.1683(2) 0.3320(2) 0.3328(2) 0.0500(10) Uani d . 1 . .
C C2 0.1268(2) 0.2694(2) 0.2869(2) 0.0650(10) Uani d . 1 . .
C C3 0.0760(2) 0.2839(2) 0.2170(2) 0.0670(10) Uani d . 1 . .
C C4 0.0598(2) 0.3611(2) 0.1868(2) 0.0570(10) Uani d . 1 . .
C C5 0.0023(2) 0.3748(2) 0.1147(2) 0.0710(10) Uani d . 1 . .
C C6 -0.0138(2) 0.4492(3) 0.0873(2) 0.0830(10) Uani d . 1 . .
C C7 0.0264(2) 0.5126(3) 0.1297(2) 0.0890(10) Uani d . 1 . .
C C8 0.0821(2) 0.5020(2) 0.1997(2) 0.0750(10) Uani d . 1 . .
C C9 0.1006(2) 0.4256(2) 0.2301(2) 0.0530(10) Uani d . 1 . .
C C10 0.1591(2) 0.4098(2) 0.30380(10) 0.0470(10) Uani d . 1 . .
C C11 0.2072(2) 0.4718(2) 0.3433(2) 0.0510(10) Uani d . 1 . .
C C12 0.3124(2) 0.5380(2) 0.4385(2) 0.0520(10) Uani d . 1 . .
C C13 0.3744(2) 0.5560(2) 0.4085(2) 0.0600(10) Uani d . 1 . .
C C14 0.4187(2) 0.6229(2) 0.4376(2) 0.0710(10) Uani d . 1 . .
C C15 0.4022(2) 0.6685(2) 0.4930(2) 0.0790(10) Uani d . 1 . .
C C16 0.3420(2) 0.6491(2) 0.5215(2) 0.0780(10) Uani d . 1 . .
C C17 0.2949(2) 0.5824(2) 0.4951(2) 0.0630(10) Uani d . 1 . .
C C18 0.3943(2) 0.5054(2) 0.3486(2) 0.0750(10) Uani d . 1 . .
C C19 0.3932(5) 0.5521(4) 0.2778(3) 0.159(3) Uani d . 1 . .
C C20 0.4747(4) 0.4682(5) 0.3799(4) 0.179(4) Uani d . 1 . .
C C21 0.2276(3) 0.5623(2) 0.5271(3) 0.0860(10) Uani d . 1 . .
C C22 0.2556(5) 0.5527(5) 0.6126(4) 0.176(3) Uani d . 1 . .
C C23 0.1610(3) 0.6208(4) 0.5000(5) 0.143(2) Uani d . 1 . .
C C24 0.1698(6) 0.7627(8) 0.2337(6) 0.168(5) Uani d PDU 0.730(10) A 1
C C24' 0.169(2) 0.7320(10) 0.2259(9) 0.113(8) Uani d PDU 0.270(10) A 2
H H1 0.275(2) 0.4270(10) 0.432(2) 0.060(10) Uiso d D 1 . .
H H2 0.1346 0.2177 0.3052 0.078 Uiso calc R 1 . .
H H3 0.0505 0.2415 0.1874 0.080 Uiso calc R 1 . .
H H5 -0.0244 0.3323 0.0862 0.085 Uiso calc R 1 . .
H H6 -0.0517 0.4579 0.0402 0.099 Uiso calc R 1 . .
H H7 0.0153 0.5635 0.1101 0.106 Uiso calc R 1 . .
H H8 0.1078 0.5457 0.2271 0.090 Uiso calc R 1 . .
H H11 0.1975 0.5210 0.3196 0.061 Uiso calc R 1 . .
H H14 0.4604 0.6370 0.4190 0.085 Uiso calc R 1 . .
H H15 0.4325 0.7133 0.5113 0.094 Uiso calc R 1 . .
H H16 0.3318 0.6807 0.5593 0.093 Uiso calc R 1 . .
H H18 0.3549 0.4630 0.3335 0.090 Uiso calc R 1 . .
H H19a 0.3419 0.5757 0.2566 0.238 Uiso calc R 1 . .
H H19b 0.4042 0.5176 0.2404 0.238 Uiso calc R 1 . .
H H19c 0.4326 0.5929 0.2914 0.238 Uiso calc R 1 . .
H H20a 0.4860 0.4366 0.3406 0.269 Uiso calc R 1 . .
H H20b 0.4754 0.4353 0.4232 0.269 Uiso calc R 1 . .
H H20c 0.5139 0.5090 0.3960 0.269 Uiso calc R 1 . .
H H21 0.2069 0.5108 0.5056 0.103 Uiso calc R 1 . .
H H22a 0.2115 0.5399 0.6309 0.264 Uiso calc R 1 . .
H H22b 0.2793 0.6012 0.6359 0.264 Uiso calc R 1 . .
H H22c 0.2940 0.5109 0.6259 0.264 Uiso calc R 1 . .
H H23a 0.1190 0.6068 0.5209 0.215 Uiso calc R 1 . .
H H23b 0.1418 0.6199 0.4448 0.215 Uiso calc R 1 . .
H H23c 0.1799 0.6729 0.5171 0.215 Uiso calc R 1 . .
H H24a 0.1807 0.8175 0.2490 0.201 Uiso calc PR 0.730(10) A 1
H H24b 0.1857 0.7535 0.1877 0.201 Uiso calc PR 0.730(10) A 1
H H24c 0.2191 0.7483 0.2189 0.135 Uiso calc PR 0.270(10) A 2
H H24d 0.1450 0.6926 0.1869 0.135 Uiso calc PR 0.270(10) A 2

loop_
_atom_site_aniso_label
_atom_site_aniso_U_11
_atom_site_aniso_U_22
_atom_site_aniso_U_33
_atom_site_aniso_U_12
_atom_site_aniso_U_13
_atom_site_aniso_U_23
Zr1 0.0492(2) 0.0424(2) 0.0687(3) -0.0059(2) 0.0054(2) 0.0147(2)
Cl1 0.1287(9) 0.0858(7) 0.1056(8) 0.0366(6) 0.0458(7) 0.0212(6)
Cl2 0.0748(6) 0.0985(7) 0.1088(8) -0.0415(5) -0.0063(5) 0.0293(6)
Cl3 0.186(3) 0.129(2) 0.162(3) 0.001(2) 0.063(2) 0.029(2)
Cl4 0.222(5) 0.285(7) 0.393(7) 0.062(4) 0.115(5) 0.091(5)
Cl3' 0.225(9) 0.082(3) 0.116(4) 0.007(5) 0.050(5) -0.012(3)
Cl4' 0.260(10) 0.137(7) 0.290(10) 0.043(7) 0.017(7) 0.053(6)
O1 0.0610(10) 0.0460(10) 0.0660(10) -0.0060(10) 0.0040(10) 0.0120(10)
N1 0.0570(10) 0.0380(10) 0.0570(10) -0.0060(10) 0.0120(10) 0.0060(10)
C1 0.0510(10) 0.0440(10) 0.0550(10) 0.0000(10) 0.0170(10) 0.0010(10)
C2 0.073(2) 0.0460(10) 0.071(2) -0.0010(10) 0.015(2) -0.0040(10)
C3 0.071(2) 0.059(2) 0.067(2) -0.008(2) 0.017(2) -0.016(2)
C4 0.053(2) 0.072(2) 0.0480(10) -0.0050(10) 0.0180(10) -0.0030(10)
C5 0.062(2) 0.098(3) 0.052(2) -0.014(2) 0.0160(10) -0.003(2)
C6 0.068(2) 0.114(3) 0.057(2) -0.009(2) 0.004(2) 0.020(2)
C7 0.084(2) 0.085(3) 0.081(2) -0.003(2) 0.001(2) 0.032(2)
C8 0.074(2) 0.068(2) 0.070(2) -0.008(2) 0.000(2) 0.016(2)
C9 0.0510(10) 0.057(2) 0.0510(10) -0.0030(10) 0.0160(10) 0.0050(10)
C10 0.0480(10) 0.0430(10) 0.0510(10) 0.0000(10) 0.0170(10) 0.0020(10)
C11 0.0520(10) 0.0440(10) 0.057(2) 0.0000(10) 0.0180(10) 0.0080(10)
C12 0.053(2) 0.0400(10) 0.060(2) -0.0060(10) 0.0100(10) 0.0060(10)
C13 0.059(2) 0.049(2) 0.069(2) -0.0040(10) 0.0160(10) 0.0070(10)
C14 0.062(2) 0.058(2) 0.090(2) -0.016(2) 0.018(2) 0.007(2)
C15 0.077(2) 0.052(2) 0.097(3) -0.017(2) 0.012(2) -0.008(2)
C16 0.092(2) 0.057(2) 0.083(2) -0.011(2) 0.024(2) -0.015(2)
C17 0.069(2) 0.051(2) 0.071(2) -0.0060(10) 0.021(2) -0.0030(10)
C18 0.075(2) 0.062(2) 0.097(3) -0.014(2) 0.041(2) -0.006(2)
C19 0.276(9) 0.126(5) 0.094(4) 0.052(5) 0.084(5) 0.018(3)
C20 0.180(7) 0.228(8) 0.115(4) 0.126(6) 0.022(4) -0.015(5)
C21 0.108(3) 0.065(2) 0.102(3) -0.018(2) 0.058(3) -0.017(2)
C22 0.208(8) 0.236(9) 0.105(4) -0.073(7) 0.078(5) -0.007(5)
C23 0.105(4) 0.119(4) 0.233(7) 0.010(3) 0.092(4) 0.011(5)
C24 0.175(8) 0.200(10) 0.162(8) 0.006(8) 0.103(7) -0.022(7)
C24' 0.130(10) 0.090(10) 0.120(10) 0.014(8) 0.035(8) -0.003(8)

loop_
_atom_type_symbol
_atom_type_description
_atom_type_scat_dispersion_real
_atom_type_scat_dispersion_imag
_atom_type_scat_source
C C 0.0033 0.0016 'International Tables Vol C Tables 4.2.6.8 and 6.1.1.4'
H H 0.0000 0.0000 'International Tables Vol C Tables 4.2.6.8 and 6.1.1.4'
N N 0.0061 0.0033 'International Tables Vol C Tables 4.2.6.8 and 6.1.1.4'
O O 0.0106 0.0060 'International Tables Vol C Tables 4.2.6.8 and 6.1.1.4'
Cl Cl 0.1484 0.1585 'International Tables Vol C Tables 4.2.6.8 and 6.1.1.4'
Zr Zr -2.9673 0.5597 'International Tables Vol C Tables 4.2.6.8 and 6.1.1.4'

loop_
_geom_angle_atom_site_label_1
_geom_angle_atom_site_label_2
_geom_angle_atom_site_label_3
_geom_angle_site_symmetry_3
_geom_angle
_geom_angle_publ_flag
O1 Zr1 O1 7_556 180 yes
O1 Zr1 Cl1 . 89.09(7) yes
O1 Zr1 Cl1 7_556 90.91(7) yes
O1 Zr1 Cl2 . 87.02(6) yes
O1 Zr1 Cl2 7_556 92.98(6) yes
Cl1 Zr1 Cl1 7_556 180 yes
Cl1 Zr1 Cl2 . 89.28(5) yes
Cl1 Zr1 Cl2 7_556 90.72(5) yes
Cl2 Zr1 Cl2 7_556 180 yes
C1 O1 Zr1 . 150.8(2) no
C11 N1 C12 . 123.0(2) no
O1 C1 C2 . 119.9(2) no
O1 C1 C10 . 120.3(2) no
C2 C1 C10 . 119.8(3) no
C3 C2 C1 . 120.5(3) no
C2 C3 C4 . 122.6(3) no
C3 C4 C9 . 119.0(3) no
C3 C4 C5 . 121.2(3) no
C9 C4 C5 . 119.8(3) no
C6 C5 C4 . 120.6(3) no
C5 C6 C7 . 119.7(3) no
C8 C7 C6 . 121.7(4) no
C7 C8 C9 . 120.3(4) no
C8 C9 C4 . 118.0(3) no
C8 C9 C10 . 123.4(3) no
C4 C9 C10 . 118.7(3) no
C11 C10 C1 . 121.3(2) no
C11 C10 C9 . 119.5(2) no
C1 C10 C9 . 119.2(2) no
N1 C11 C10 . 129.3(2) no
C17 C12 C13 . 123.4(3) no
C17 C12 N1 . 118.2(3) no
C13 C12 N1 . 118.4(3) no
C14 C13 C12 . 116.7(3) no
C14 C13 C18 . 120.7(3) no
C12 C13 C18 . 122.6(3) no
C15 C14 C13 . 121.3(3) no
C16 C15 C14 . 120.6(3) no
C15 C16 C17 . 121.3(3) no
C12 C17 C16 . 116.8(3) no
C12 C17 C21 . 122.8(3) no
C16 C17 C21 . 120.4(3) no
C20 C18 C13 . 111.2(4) no
C20 C18 C19 . 108.3(5) no
C13 C18 C19 . 111.9(3) no
C22 C21 C23 . 113.4(5) no
C22 C21 C17 . 111.7(4) no
C23 C21 C17 . 110.9(4) no
Cl4 C24 Cl3 . 108.7(6) no
Cl4' C24' Cl3' . 105.1(8) no
C11 N1 H1 . 120(2) no
C12 N1 H1 . 116(2) no
C3 C2 H2 . 119.8 no
C1 C2 H2 . 119.8 no
C2 C3 H3 . 118.7 no
C4 C3 H3 . 118.7 no
C6 C5 H5 . 119.7 no
C4 C5 H5 . 119.7 no
C5 C6 H6 . 120.1 no
C7 C6 H6 . 120.1 no
C8 C7 H7 . 119.2 no
C6 C7 H7 . 119.2 no
C7 C8 H8 . 119.9 no
C9 C8 H8 . 119.9 no
N1 C11 H11 . 115.4 no
C10 C11 H11 . 115.4 no
C15 C14 H14 . 119.3 no
C13 C14 H14 . 119.3 no
C16 C15 H15 . 119.7 no
C14 C15 H15 . 119.7 no
C15 C16 H16 . 119.4 no
C17 C16 H16 . 119.4 no
C20 C18 H18 . 108.4 no
C13 C18 H18 . 108.4 no
C19 C18 H18 . 108.4 no
C18 C19 H19a . 109.5 no
C18 C19 H19b . 109.5 no
H19a C19 H19b . 109.5 no
C18 C19 H19c . 109.5 no
H19a C19 H19c . 109.5 no
H19b C19 H19c . 109.5 no
C18 C20 H20a . 109.5 no
C18 C20 H20b . 109.5 no
H20a C20 H20b . 109.5 no
C18 C20 H20c . 109.5 no
H20a C20 H20c . 109.5 no
H20b C20 H20c . 109.5 no
C22 C21 H21 . 106.8 no
C23 C21 H21 . 106.8 no
C17 C21 H21 . 106.8 no
C21 C22 H22a . 109.5 no
C21 C22 H22b . 109.5 no
H22a C22 H22b . 109.5 no
C21 C22 H22c . 109.5 no
H22a C22 H22c . 109.5 no
H22b C22 H22c . 109.5 no
C21 C23 H23a . 109.5 no
C21 C23 H23b . 109.5 no
H23a C23 H23b . 109.5 no
C21 C23 H23c . 109.5 no
H23a C23 H23c . 109.5 no
H23b C23 H23c . 109.5 no
Cl4 C24 H24a . 109.9 no
Cl3 C24 H24a . 109.9 no
Cl4 C24 H24b . 109.9 no
Cl3 C24 H24b . 109.9 no
H24a C24 H24b . 108.3 no
Cl4' C24' H24c . 110.7 no
Cl3' C24' H24c . 110.7 no
Cl4' C24' H24d . 110.7 no
Cl3' C24' H24d . 110.7 no
H24c C24' H24d . 108.8 no

loop_
_geom_bond_atom_site_label_1
_geom_bond_atom_site_label_2
_geom_bond_distance
_geom_bond_publ_flag
Zr1 O1 2.058(2) yes
Zr1 Cl2 2.4590(10) yes
Zr1 Cl1 2.4490(10) yes
Cl3 C24 1.752(9) no
Cl4 C24 1.753(9) no
Cl3' C24' 1.770(10) no
Cl4' C24' 1.760(10) no
O1 C1 1.308(3) no
N1 C11 1.289(4) no
N1 C12 1.451(3) no
C1 C2 1.410(4) no
C1 C10 1.409(4) no
C2 C3 1.344(5) no
C3 C4 1.411(5) no
C4 C9 1.411(4) no
C4 C5 1.419(4) no
C5 C6 1.351(5) no
C6 C7 1.386(6) no
C7 C8 1.371(5) no
C8 C9 1.405(4) no
C9 C10 1.454(4) no
C10 C11 1.405(4) no
C12 C17 1.381(4) no
C12 C13 1.396(4) no
C13 C14 1.387(4) no
C13 C18 1.508(5) no
C14 C15 1.368(5) no
C15 C16 1.357(5) no
C16 C17 1.398(5) no
C17 C21 1.512(5) no
C18 C20 1.504(7) no
C18 C19 1.505(6) no
C21 C22 1.494(7) no
C21 C23 1.503(7) no
N1 H1 0.840(10) no
C2 H2 0.93 no
C3 H3 0.93 no
C5 H5 0.93 no
C6 H6 0.93 no
C7 H7 0.93 no
C8 H8 0.93 no
C11 H11 0.93 no
C14 H14 0.93 no
C15 H15 0.93 no
C16 H16 0.93 no
C18 H18 0.98 no
C19 H19a 0.96 no
C19 H19b 0.96 no
C19 H19c 0.96 no
C20 H20a 0.96 no
C20 H20b 0.96 no
C20 H20c 0.96 no
C21 H21 0.98 no
C22 H22a 0.96 no
C22 H22b 0.96 no
C22 H22c 0.96 no
C23 H23a 0.96 no
C23 H23b 0.96 no
C23 H23c 0.96 no
C24 H24a 0.97 no
C24 H24b 0.97 no
C24' H24c 0.97 no
C24' H24d 0.97 no

loop_
_geom_hbond_atom_site_label_D
_geom_hbond_atom_site_label_H
_geom_hbond_atom_site_label_A
_geom_hbond_distance_DH
_geom_hbond_distance_HA
_geom_hbond_distance_DA
_geom_hbond_angle_DHA
_geom_hbond_publ_flag
N1 H1 O1 0.840(10) 2.12(3) 2.703(3) 126(3) no

loop_
_geom_torsion_atom_site_label_1
_geom_torsion_atom_site_label_2
_geom_torsion_atom_site_label_3
_geom_torsion_atom_site_label_4
_geom_torsion_site_symmetry_1
_geom_torsion
_geom_torsion_publ_flag
Cl1 Zr1 O1 C1 7_556 85.6(4) no
Cl1 Zr1 O1 C1 . -94.4(4) no
Cl2 Zr1 O1 C1 . 176.3(4) no
Cl2 Zr1 O1 C1 7_556 -3.7(4) no
Zr1 O1 C1 C2 . -29.6(5) no
Zr1 O1 C1 C10 . 152.2(3) no
O1 C1 C2 C3 . 179.0(3) no
C10 C1 C2 C3 . -2.8(5) no
C1 C2 C3 C4 . -1.7(5) no
C2 C3 C4 C9 . 2.5(5) no
C2 C3 C4 C5 . -176.2(3) no
C3 C4 C5 C6 . 178.5(3) no
C9 C4 C5 C6 . -0.2(5) no
C4 C5 C6 C7 . 0.3(6) no
C5 C6 C7 C8 . -0.6(6) no
C6 C7 C8 C9 . 0.7(6) no
C7 C8 C9 C4 . -0.5(5) no
C7 C8 C9 C10 . 179.9(3) no
C3 C4 C9 C8 . -178.4(3) no
C5 C4 C9 C8 . 0.3(4) no
C3 C4 C9 C10 . 1.1(4) no
C5 C4 C9 C10 . 179.8(3) no
O1 C1 C10 C11 . 6.9(4) no
C2 C1 C10 C11 . -171.3(3) no
O1 C1 C10 C9 . -175.5(2) no
C2 C1 C10 C9 . 6.3(4) no
C8 C9 C10 C11 . -8.3(4) no
C4 C9 C10 C11 . 172.2(2) no
C8 C9 C10 C1 . 174.1(3) no
C4 C9 C10 C1 . -5.5(4) no
C12 N1 C11 C10 . 174.5(3) no
C1 C10 C11 N1 . -0.9(4) no
C9 C10 C11 N1 . -178.5(3) no
C11 N1 C12 C17 . 100.0(3) no
C11 N1 C12 C13 . -78.9(4) no
C17 C12 C13 C14 . -0.9(5) no
N1 C12 C13 C14 . 177.9(3) no
C17 C12 C13 C18 . 178.0(3) no
N1 C12 C13 C18 . -3.2(4) no
C12 C13 C14 C15 . 0.2(5) no
C18 C13 C14 C15 . -178.8(3) no
C13 C14 C15 C16 . 0.4(6) no
C14 C15 C16 C17 . -0.3(6) no
C13 C12 C17 C16 . 1.1(5) no
N1 C12 C17 C16 . -177.8(3) no
C13 C12 C17 C21 . -180.0(3) no
N1 C12 C17 C21 . 1.2(5) no
C15 C16 C17 C12 . -0.4(5) no
C15 C16 C17 C21 . -179.4(4) no
C14 C13 C18 C20 . 63.9(5) no
C12 C13 C18 C20 . -115.0(5) no
C14 C13 C18 C19 . -57.3(5) no
C12 C13 C18 C19 . 123.8(5) no
C12 C17 C21 C22 . 124.1(5) no
C16 C17 C21 C22 . -57.0(6) no
C12 C17 C21 C23 . -108.3(5) no
C16 C17 C21 C23 . 70.6(6) no
